data_8104563
loop_
_publ_author_name
'Orang-o, Daniel M.'
'Onani, Martin O.'
'Tarus, Paul K.'
'Lutta, Samuel T.'
'Lalancette, Roger A.'

_publ_section_title
;
 Crystal structure of
 2,2&#x2032;-(butane-1,4-diylbis(azanylylidene))bis(methanylylidene))bis(4-methoxyphenol),
 C20H24N2O4
;
_journal_issue 6
_journal_name_full 'Zeitschrift f\"ur Kristallographie - New Crystal Structures'
_journal_page_first 1191
_journal_page_last 1193
_journal_paper_doi 10.1515/ncrs-2021-0273
_journal_volume 236
_journal_year 2021
_chemical_formula_moiety 'C20 H24 N2 O4'
_chemical_formula_sum 'C20 H24 N2 O4'
_chemical_formula_weight 356.41
_space_group_crystal_system monoclinic
_space_group_IT_number 4
_space_group_name_Hall 'P 2yb'
_space_group_name_H-M_alt 'P 1 21 1'
_atom_sites_solution_hydrogens geom
_cell_angle_alpha 90
_cell_angle_beta 104.271(2)
_cell_angle_gamma 90
_cell_formula_units_Z 2
_cell_length_a 11.0474(3)
_cell_length_b 6.0853(2)
_cell_length_c 13.9881(4)
_cell_measurement_reflns_used 6667
_cell_measurement_temperature 100(2)
_cell_measurement_theta_max 66.59
_cell_measurement_theta_min 3.26
_cell_volume 911.36(5)
_computing_cell_refinement 'APEX 2'
_computing_data_collection 'APEX 2 (Bruker, 2006)'
_computing_data_reduction 'SAINT (Bruker, 2005)'
_computing_molecular_graphics 'Olex2 (Dolomanov et al., 2009)'
_computing_publication_material 'Olex2 (Dolomanov et al., 2009)'
_computing_structure_refinement 'ShelXL (Sheldrick, 2015)'
_computing_structure_solution 'SHELXL-2016/6 (Sheldrick, 2016)'
_diffrn_ambient_temperature 99.94
_diffrn_measured_fraction_theta_full 0.976
_diffrn_measured_fraction_theta_max 0.976
_diffrn_measurement_device_type 'Bruker SMART CCD Apex-II area-detector'
_diffrn_measurement_method '\f and \w'
_diffrn_radiation_type CuK\a
_diffrn_radiation_wavelength 1.54184
_diffrn_reflns_av_R_equivalents 0.0278
_diffrn_reflns_av_unetI/netI 0.0277
_diffrn_reflns_Laue_measured_fraction_full 0.976
_diffrn_reflns_Laue_measured_fraction_max 0.976
_diffrn_reflns_limit_h_max 13
_diffrn_reflns_limit_h_min -13
_diffrn_reflns_limit_k_max 6
_diffrn_reflns_limit_k_min -7
_diffrn_reflns_limit_l_max 16
_diffrn_reflns_limit_l_min -16
_diffrn_reflns_number 9785
_diffrn_reflns_point_group_measured_fraction_full 0.978
_diffrn_reflns_point_group_measured_fraction_max 0.978
_diffrn_reflns_theta_full 66.629
_diffrn_reflns_theta_max 66.629
_diffrn_reflns_theta_min 3.260
_exptl_absorpt_coefficient_mu 0.741
_exptl_absorpt_correction_T_max 0.961
_exptl_absorpt_correction_T_min 0.835
_exptl_absorpt_correction_type numerical
_exptl_absorpt_process_details
;
 SADABS 2016/2: Krause, L., Herbst-Irmer, R., Sheldrick G.M. & Stalke D.,
 J. Appl. Cryst. 48 (2015) 3-10
;
_exptl_crystal_colour yellow
_exptl_crystal_colour_primary yellow
_exptl_crystal_density_diffrn 1.299
_exptl_crystal_description parallelepiped
_exptl_crystal_F_000 380
_exptl_crystal_size_max 0.35
_exptl_crystal_size_mid 0.16
_exptl_crystal_size_min 0.088
_refine_diff_density_max 0.194
_refine_diff_density_min -0.134
_refine_diff_density_rms 0.034
_refine_ls_abs_structure_details
;
 Refined as an inversion twin.
;
_refine_ls_abs_structure_Flack 0.2(3)
_refine_ls_extinction_coef 0.0024(5)
_refine_ls_extinction_expression Fc^*^=kFc[1+0.001xFc^2^\l^3^/sin(2\q)]^-1/4^
_refine_ls_extinction_method 'SHELXL-2016/6 (Sheldrick 2016)'
_refine_ls_goodness_of_fit_ref 1.060
_refine_ls_hydrogen_treatment constr
_refine_ls_matrix_type full
_refine_ls_number_parameters 241
_refine_ls_number_reflns 2698
_refine_ls_number_restraints 1
_refine_ls_restrained_S_all 1.060
_refine_ls_R_factor_all 0.0333
_refine_ls_R_factor_gt 0.0290
_refine_ls_shift/su_max 0.000
_refine_ls_shift/su_mean 0.000
_refine_ls_structure_factor_coef Fsqd
_refine_ls_weighting_details 'w=1/[\s^2^(Fo^2^)+(0.0414P)^2^+0.1013P] where P=(Fo^2^+2Fc^2^)/3'
_refine_ls_weighting_scheme calc
_refine_ls_wR_factor_gt 0.0705
_refine_ls_wR_factor_ref 0.0728
_reflns_Friedel_coverage 0.817
_reflns_Friedel_fraction_full 0.981
_reflns_Friedel_fraction_max 0.981
_reflns_number_gt 2539
_reflns_number_total 2698
_reflns_threshold_expression 'I > 2\s(I)'
_cod_data_source_file suppl_j_ncrs-2021-0273_suppl.cif
_cod_data_source_block 1
_cod_original_cell_volume 911.35(5)
_cod_database_code 8104563
_shelx_space_group_comment
;
The symmetry employed for this shelxl refinement is uniquely defined
by the following loop, which should always be used as a source of
symmetry information in preference to the above space-group names.
They are only intended as comments.
;
_shelx_estimated_absorpt_t_max 0.938
_shelx_estimated_absorpt_t_min 0.782

loop_
_space_group_symop_operation_xyz
'x, y, z'
'-x, y+1/2, -z'

loop_
_atom_site_label
_atom_site_type_symbol
_atom_site_fract_x
_atom_site_fract_y
_atom_site_fract_z
_atom_site_U_iso_or_equiv
_atom_site_adp_type
_atom_site_occupancy
_atom_site_site_symmetry_order
_atom_site_calc_flag
_atom_site_refinement_flags_posn
_atom_site_refinement_flags_adp
_atom_site_refinement_flags_occupancy
_atom_site_disorder_assembly
_atom_site_disorder_group
C1 C 0.64008(17) 0.9164(4) 0.13709(13) 0.0162(4) Uani 1 1 d . . . . .
C2 C 0.57652(17) 1.1180(4) 0.12601(13) 0.0184(5) Uani 1 1 d . . . . .
C3 C 0.59650(18) 1.2685(4) 0.05643(14) 0.0207(4) Uani 1 1 d . . . . .
H3A H 0.553564 1.405082 0.048317 0.025 Uiso 1 1 calc R . . . .
C4 C 0.67834(18) 1.2199(4) -0.00069(14) 0.0221(5) Uani 1 1 d . . . . .
H4 H 0.690968 1.323514 -0.048090 0.027 Uiso 1 1 calc R . . . .
C5 C 0.74297(18) 1.0207(4) 0.01003(14) 0.0199(5) Uani 1 1 d . . . . .
C6 C 0.72360(17) 0.8693(4) 0.07859(14) 0.0181(5) Uani 1 1 d . . . . .
H6 H 0.766908 0.733040 0.086129 0.022 Uiso 1 1 calc R . . . .
C7 C 0.8705(2) 0.7766(4) -0.05657(15) 0.0302(5) Uani 1 1 d . . . . .
H7A H 0.920348 0.730498 0.008381 0.045 Uiso 1 1 calc GR . . . .
H7B H 0.923010 0.776059 -0.103758 0.045 Uiso 1 1 calc GR . . . .
H7C H 0.800605 0.674659 -0.078953 0.045 Uiso 1 1 calc GR . . . .
C8 C 0.61923(16) 0.7529(4) 0.20764(13) 0.0160(4) Uani 1 1 d . . . . .
H8 H 0.660896 0.615342 0.212042 0.019 Uiso 1 1 calc R . . . .
C9 C 0.52678(18) 0.6169(4) 0.33066(14) 0.0201(5) Uani 1 1 d . . . . .
H9A H 0.555757 0.668093 0.399719 0.024 Uiso 1 1 calc R . . . .
H9B H 0.577009 0.486794 0.322409 0.024 Uiso 1 1 calc R . . . .
C10 C 0.39022(17) 0.5529(4) 0.31019(14) 0.0194(5) Uani 1 1 d . . . . .
H10A H 0.361685 0.500408 0.241300 0.023 Uiso 1 1 calc R . . . .
H10B H 0.340043 0.683757 0.317511 0.023 Uiso 1 1 calc R . . . .
C11 C 0.36864(17) 0.3739(4) 0.37980(14) 0.0199(5) Uani 1 1 d . . . . .
H11A H 0.393288 0.428978 0.448467 0.024 Uiso 1 1 calc R . . . .
H11B H 0.421949 0.245726 0.374869 0.024 Uiso 1 1 calc R . . . .
C12 C 0.23267(17) 0.3020(4) 0.35600(14) 0.0230(5) Uani 1 1 d . . . . .
H12A H 0.178671 0.431631 0.356440 0.028 Uiso 1 1 calc R . . . .
H12B H 0.209525 0.236698 0.289134 0.028 Uiso 1 1 calc R . . . .
C13 C 0.15127(16) 0.2041(4) 0.49011(14) 0.0182(5) Uani 1 1 d . . . . .
H13 H 0.115172 0.346668 0.483727 0.022 Uiso 1 1 calc R . . . .
C14 C 0.13610(16) 0.0626(4) 0.57031(13) 0.0166(4) Uani 1 1 d . . . . .
C15 C 0.18869(17) -0.1481(4) 0.58234(14) 0.0179(5) Uani 1 1 d . . . . .
C16 C 0.18253(17) -0.2721(4) 0.66495(13) 0.0192(5) Uani 1 1 d . . . . .
H16 H 0.218728 -0.414604 0.673975 0.023 Uiso 1 1 calc R . . . .
C17 C 0.12403(17) -0.1884(4) 0.73355(14) 0.0192(5) Uani 1 1 d . . . . .
H17 H 0.121833 -0.272869 0.790210 0.023 Uiso 1 1 calc R . . . .
C18 C 0.06823(17) 0.0180(4) 0.72087(14) 0.0179(4) Uani 1 1 d . . . . .
C19 C 0.07448(16) 0.1445(4) 0.63968(13) 0.0171(4) Uani 1 1 d . . . . .
H19 H 0.037210 0.286097 0.630955 0.021 Uiso 1 1 calc R . . . .
C20 C -0.05252(18) 0.2871(4) 0.78128(15) 0.0239(5) Uani 1 1 d . . . . .
H20A H 0.009102 0.405347 0.787026 0.036 Uiso 1 1 calc GR . . . .
H20B H -0.098280 0.304664 0.832568 0.036 Uiso 1 1 calc GR . . . .
H20C H -0.111223 0.293737 0.716170 0.036 Uiso 1 1 calc GR . . . .
N1 N 0.54579(14) 0.7912(3) 0.26385(11) 0.0188(4) Uani 1 1 d . . . . .
N2 N 0.21211(14) 0.1411(3) 0.42787(11) 0.0201(4) Uani 1 1 d . . . . .
O1 O 0.49423(13) 1.1699(3) 0.18013(10) 0.0244(4) Uani 1 1 d . . . . .
H1 H 0.490835 1.066750 0.219273 0.037 Uiso 1 1 calc GR . . . .
O2 O 0.82349(13) 0.9927(3) -0.04984(10) 0.0266(4) Uani 1 1 d . . . . .
O3 O 0.24919(12) -0.2351(3) 0.51775(9) 0.0221(3) Uani 1 1 d . . . . .
H3 H 0.250825 -0.142609 0.473486 0.033 Uiso 1 1 calc GR . . . .
O4 O 0.00990(12) 0.0797(3) 0.79304(9) 0.0215(4) Uani 1 1 d . . . . .

loop_
_atom_site_aniso_label
_atom_site_aniso_U_11
_atom_site_aniso_U_22
_atom_site_aniso_U_33
_atom_site_aniso_U_23
_atom_site_aniso_U_13
_atom_site_aniso_U_12
O4 0.0239(7) 0.0218(9) 0.0205(7) 0.0004(6) 0.0089(5) -0.0015(6)
O3 0.0244(7) 0.0203(9) 0.0227(7) -0.0006(6) 0.0076(6) 0.0006(7)
O1 0.0274(7) 0.0198(9) 0.0274(8) 0.0001(6) 0.0096(6) 0.0053(7)
O2 0.0303(8) 0.0257(10) 0.0278(8) 0.0046(6) 0.0151(6) -0.0018(7)
N1 0.0165(7) 0.0213(11) 0.0184(8) -0.0003(7) 0.0043(6) -0.0019(8)
N2 0.0164(7) 0.0236(11) 0.0200(8) 0.0028(7) 0.0036(6) -0.0026(7)
C2 0.0181(9) 0.0165(13) 0.0186(9) -0.0046(9) 0.0007(7) -0.0017(9)
C15 0.0141(9) 0.0181(13) 0.0196(10) -0.0013(8) 0.0010(7) -0.0029(8)
C16 0.0189(9) 0.0116(12) 0.0240(10) 0.0014(8) -0.0007(8) -0.0022(9)
C14 0.0125(8) 0.0163(12) 0.0194(9) 0.0008(8) 0.0009(7) -0.0035(8)
C10 0.0169(9) 0.0223(13) 0.0198(9) 0.0036(8) 0.0056(7) 0.0040(9)
C18 0.0135(8) 0.0206(13) 0.0184(9) 0.0000(8) 0.0019(7) -0.0058(8)
C6 0.0167(9) 0.0168(13) 0.0191(10) -0.0003(8) 0.0014(7) 0.0000(8)
C8 0.0137(8) 0.0144(12) 0.0181(9) -0.0027(8) 0.0005(7) -0.0010(8)
C17 0.0194(9) 0.0176(13) 0.0190(9) 0.0041(8) 0.0017(7) -0.0059(9)
C9 0.0195(9) 0.0233(13) 0.0176(9) 0.0033(8) 0.0047(7) 0.0009(9)
C4 0.0275(10) 0.0174(13) 0.0184(9) 0.0024(8) -0.0003(8) -0.0067(9)
C19 0.0129(8) 0.0147(12) 0.0226(10) 0.0023(8) 0.0023(7) -0.0015(8)
C1 0.0152(9) 0.0155(12) 0.0158(9) -0.0010(8) 0.0001(7) -0.0027(8)
C5 0.0199(9) 0.0218(14) 0.0174(9) -0.0010(8) 0.0031(8) -0.0057(9)
C13 0.0132(8) 0.0184(13) 0.0211(9) 0.0032(8) 0.0007(7) -0.0009(8)
C11 0.0169(9) 0.0238(13) 0.0198(10) 0.0034(8) 0.0059(8) 0.0032(8)
C12 0.0202(9) 0.0292(14) 0.0195(9) 0.0059(9) 0.0047(7) 0.0006(10)
C20 0.0251(10) 0.0203(14) 0.0286(10) -0.0014(9) 0.0109(8) -0.0009(10)
C3 0.0247(9) 0.0116(12) 0.0212(9) -0.0002(9) -0.0033(7) -0.0001(9)
C7 0.0368(12) 0.0314(16) 0.0270(10) 0.0013(10) 0.0166(9) 0.0014(11)

loop_
_atom_type_symbol
_atom_type_description
_atom_type_scat_dispersion_real
_atom_type_scat_dispersion_imag
_atom_type_scat_source
C C 0.0181 0.0091 'International Tables Vol C Tables 4.2.6.8 and 6.1.1.4'
H H 0.0000 0.0000 'International Tables Vol C Tables 4.2.6.8 and 6.1.1.4'
N N 0.0311 0.0180 'International Tables Vol C Tables 4.2.6.8 and 6.1.1.4'
O O 0.0492 0.0322 'International Tables Vol C Tables 4.2.6.8 and 6.1.1.4'

loop_
_geom_angle_atom_site_label_1
_geom_angle_atom_site_label_2
_geom_angle_atom_site_label_3
_geom_angle
_geom_angle_site_symmetry_1
_geom_angle_site_symmetry_3
C18 O4 C20 117.16(16) . .
C15 O3 H3 109.5 . .
C2 O1 H1 109.5 . .
C5 O2 C7 117.13(17) . .
C8 N1 C9 118.17(19) . .
C13 N2 C12 117.62(19) . .
O1 C2 C1 121.89(18) . .
O1 C2 C3 118.70(19) . .
C3 C2 C1 119.40(18) . .
O3 C15 C16 118.23(19) . .
O3 C15 C14 122.33(18) . .
C16 C15 C14 119.41(18) . .
C15 C16 H16 119.9 . .
C17 C16 C15 120.2(2) . .
C17 C16 H16 119.9 . .
C15 C14 C19 119.88(18) . .
C15 C14 C13 120.71(17) . .
C19 C14 C13 119.29(19) . .
H10A C10 H10B 107.9 . .
C9 C10 H10A 109.3 . .
C9 C10 H10B 109.3 . .
C9 C10 C11 111.69(15) . .
C11 C10 H10A 109.3 . .
C11 C10 H10B 109.3 . .
O4 C18 C17 115.18(17) . .
O4 C18 C19 125.1(2) . .
C19 C18 C17 119.68(18) . .
C1 C6 H6 119.9 . .
C5 C6 H6 119.9 . .
C5 C6 C1 120.2(2) . .
N1 C8 H8 119.3 . .
N1 C8 C1 121.3(2) . .
C1 C8 H8 119.3 . .
C16 C17 C18 120.90(19) . .
C16 C17 H17 119.5 . .
C18 C17 H17 119.5 . .
N1 C9 C10 111.03(16) . .
N1 C9 H9A 109.4 . .
N1 C9 H9B 109.4 . .
C10 C9 H9A 109.4 . .
C10 C9 H9B 109.4 . .
H9A C9 H9B 108.0 . .
C5 C4 H4 119.5 . .
C3 C4 H4 119.5 . .
C3 C4 C5 121.02(19) . .
C14 C19 H19 120.1 . .
C18 C19 C14 119.9(2) . .
C18 C19 H19 120.1 . .
C2 C1 C6 119.76(19) . .
C2 C1 C8 120.85(17) . .
C6 C1 C8 119.38(19) . .
O2 C5 C6 125.0(2) . .
O2 C5 C4 115.66(18) . .
C6 C5 C4 119.34(18) . .
N2 C13 C14 121.7(2) . .
N2 C13 H13 119.1 . .
C14 C13 H13 119.1 . .
C10 C11 H11A 109.3 . .
C10 C11 H11B 109.3 . .
C10 C11 C12 111.64(15) . .
H11A C11 H11B 108.0 . .
C12 C11 H11A 109.3 . .
C12 C11 H11B 109.3 . .
N2 C12 C11 110.80(15) . .
N2 C12 H12A 109.5 . .
N2 C12 H12B 109.5 . .
C11 C12 H12A 109.5 . .
C11 C12 H12B 109.5 . .
H12A C12 H12B 108.1 . .
O4 C20 H20A 109.5 . .
O4 C20 H20B 109.5 . .
O4 C20 H20C 109.5 . .
H20A C20 H20B 109.5 . .
H20A C20 H20C 109.5 . .
H20B C20 H20C 109.5 . .
C2 C3 H3A 119.9 . .
C4 C3 C2 120.2(2) . .
C4 C3 H3A 119.9 . .
O2 C7 H7A 109.5 . .
O2 C7 H7B 109.5 . .
O2 C7 H7C 109.5 . .
H7A C7 H7B 109.5 . .
H7A C7 H7C 109.5 . .
H7B C7 H7C 109.5 . .

loop_
_geom_bond_atom_site_label_1
_geom_bond_atom_site_label_2
_geom_bond_distance
_geom_bond_site_symmetry_2
O4 C18 1.377(2) .
O4 C20 1.428(3) .
O3 H3 0.8400 .
O3 C15 1.357(2) .
O1 H1 0.8400 .
O1 C2 1.356(2) .
O2 C5 1.374(2) .
O2 C7 1.425(3) .
N1 C8 1.283(2) .
N1 C9 1.462(3) .
N2 C13 1.283(2) .
N2 C12 1.461(3) .
C2 C1 1.403(3) .
C2 C3 1.393(3) .
C15 C16 1.396(3) .
C15 C14 1.401(3) .
C16 H16 0.9500 .
C16 C17 1.380(3) .
C14 C19 1.407(3) .
C14 C13 1.456(3) .
C10 H10A 0.9900 .
C10 H10B 0.9900 .
C10 C9 1.516(3) .
C10 C11 1.518(3) .
C18 C17 1.391(3) .
C18 C19 1.388(3) .
C6 H6 0.9500 .
C6 C1 1.405(3) .
C6 C5 1.384(3) .
C8 H8 0.9500 .
C8 C1 1.459(3) .
C17 H17 0.9500 .
C9 H9A 0.9900 .
C9 H9B 0.9900 .
C4 H4 0.9500 .
C4 C5 1.396(3) .
C4 C3 1.378(3) .
C19 H19 0.9500 .
C13 H13 0.9500 .
C11 H11A 0.9900 .
C11 H11B 0.9900 .
C11 C12 1.521(2) .
C12 H12A 0.9900 .
C12 H12B 0.9900 .
C20 H20A 0.9800 .
C20 H20B 0.9800 .
C20 H20C 0.9800 .
C3 H3A 0.9500 .
C7 H7A 0.9800 .
C7 H7B 0.9800 .
C7 H7C 0.9800 .

loop_
_twin_individual_id
_twin_individual_mass_fraction_refined
1 0.8(3)
2 0.2(3)
